data_4066024
loop_
_publ_author_name
'Tomson, Neil C.'
'Arnold, John'
'Bergman, Robert G.'

_publ_section_title
;
 Synthesis, Characterization, and Reactions of Isolable
 (\b-Diketiminato)Nb(III) Imido Complexes.
;
_journal_issue 21
_journal_name_full Organometallics
_journal_page_first 5010
_journal_page_last 5025
_journal_paper_doi 10.1021/om1002528
_journal_volume 29
_journal_year 2010
_chemical_formula_moiety 'C60 H77 N6 Nb'
_chemical_formula_sum 'C60 H77 N6 Nb'
_chemical_formula_weight 975.19
_chemical_name_systematic
; 
 ? 
;
_space_group_IT_number 14
_symmetry_cell_setting monoclinic
_symmetry_space_group_name_Hall '-P 2yn'
_symmetry_space_group_name_H-M 'P 1 21/n 1'
_atom_sites_solution_hydrogens geom
_atom_sites_solution_primary direct
_atom_sites_solution_secondary difmap
_audit_creation_method SHELXL-97
_cell_angle_alpha 90.00
_cell_angle_beta 103.469(5)
_cell_angle_gamma 90.00
_cell_formula_units_Z 4
_cell_length_a 17.2167(14)
_cell_length_b 15.6332(14)
_cell_length_c 20.6370(17)
_cell_measurement_reflns_used 9312
_cell_measurement_temperature 100(2)
_cell_measurement_theta_max 134.677
_cell_measurement_theta_min 6.036
_cell_volume 5401.7(8)
_computing_cell_refinement 'Bruker APEX2 v. 2009.1'
_computing_data_collection 'Bruker APEX2 v. 2009.1'
_computing_data_reduction 'Bruker APEX2 v. 2009.1'
_computing_molecular_graphics ORTEP-32
_computing_publication_material CIFTAB
_computing_structure_refinement 'SHELXL-97 (Sheldrick, 2008)'
_computing_structure_solution 'SHELXS-97 (Sheldrick, 2008)'
_diffrn_ambient_temperature 100(2)
_diffrn_detector_area_resol_mean 8.366
_diffrn_measured_fraction_theta_full 0.981
_diffrn_measured_fraction_theta_max 0.981
_diffrn_measurement_device_type 'Bruker APEX-II CCD'
_diffrn_measurement_method '\f and \w scans'
_diffrn_radiation_monochromator 'HELIOS multilayer mirrors'
_diffrn_radiation_source 'microfocus rotating anode'
_diffrn_radiation_type CuK\a
_diffrn_radiation_wavelength 1.54178
_diffrn_reflns_av_R_equivalents 0.0516
_diffrn_reflns_av_sigmaI/netI 0.0476
_diffrn_reflns_limit_h_max 20
_diffrn_reflns_limit_h_min -18
_diffrn_reflns_limit_k_max 18
_diffrn_reflns_limit_k_min -18
_diffrn_reflns_limit_l_max 24
_diffrn_reflns_limit_l_min -24
_diffrn_reflns_number 40699
_diffrn_reflns_theta_full 68.07
_diffrn_reflns_theta_max 68.07
_diffrn_reflns_theta_min 3.02
_exptl_absorpt_coefficient_mu 2.131
_exptl_absorpt_correction_T_max 1
_exptl_absorpt_correction_T_min 0.7418
_exptl_absorpt_correction_type multi-scan
_exptl_absorpt_process_details SADABS
_exptl_crystal_colour purple
_exptl_crystal_density_diffrn 1.199
_exptl_crystal_density_method 'not measured'
_exptl_crystal_description block
_exptl_crystal_F_000 2080
_exptl_crystal_size_max 0.13
_exptl_crystal_size_mid 0.10
_exptl_crystal_size_min 0.02
_refine_diff_density_max 0.624
_refine_diff_density_min -0.851
_refine_diff_density_rms 0.063
_refine_ls_extinction_method none
_refine_ls_goodness_of_fit_ref 1.340
_refine_ls_hydrogen_treatment constr
_refine_ls_matrix_type full
_refine_ls_number_parameters 605
_refine_ls_number_reflns 9642
_refine_ls_number_restraints 0
_refine_ls_restrained_S_all 1.340
_refine_ls_R_factor_all 0.0518
_refine_ls_R_factor_gt 0.0396
_refine_ls_shift/su_max 0.001
_refine_ls_shift/su_mean 0.000
_refine_ls_structure_factor_coef Fsqd
_refine_ls_weighting_details 'calc w=1/[\s^2^(Fo^2^)+(0.0500P)^2^+0.0000P] where P=(Fo^2^+2Fc^2^)/3'
_refine_ls_weighting_scheme calc
_refine_ls_wR_factor_gt 0.1066
_refine_ls_wR_factor_ref 0.1134
_reflns_number_gt 7815
_reflns_number_total 9642
_reflns_threshold_expression >2sigma(I)
_cod_data_source_file om1002528_si_001.cif
_cod_data_source_block (BDI)(XylNC)3Nb(NtBu)
_cod_original_sg_symbol_H-M 'P 2(1)/n'
_cod_database_code 4066024

loop_
_symmetry_equiv_pos_as_xyz
'x, y, z'
'-x+1/2, y+1/2, -z+1/2'
'-x, -y, -z'
'x-1/2, -y-1/2, z-1/2'

loop_
_atom_site_label
_atom_site_type_symbol
_atom_site_fract_x
_atom_site_fract_y
_atom_site_fract_z
_atom_site_U_iso_or_equiv
_atom_site_adp_type
_atom_site_occupancy
_atom_site_symmetry_multiplicity
_atom_site_calc_flag
_atom_site_refinement_flags
Nb1 Nb 0.000899(10) 0.247167(11) 0.235221(9) 0.02048(8) Uani 1 1 d .
N1 N 0.00589(12) 0.03556(14) 0.27160(11) 0.0326(5) Uani 1 1 d .
N2 N 0.10891(13) 0.21952(19) 0.12203(12) 0.0433(6) Uani 1 1 d .
N3 N -0.01339(12) 0.45642(14) 0.19607(10) 0.0298(4) Uani 1 1 d .
N4 N 0.09770(12) 0.26414(13) 0.28942(10) 0.0256(4) Uani 1 1 d .
N5 N -0.08178(11) 0.26665(12) 0.30511(9) 0.0214(4) Uani 1 1 d .
N6 N -0.11417(12) 0.22424(14) 0.15213(10) 0.0264(4) Uani 1 1 d .
C1 C 0.00281(13) 0.10864(17) 0.25841(12) 0.0286(5) Uani 1 1 d .
C2 C 0.06472(14) 0.22640(18) 0.15674(12) 0.0296(5) Uani 1 1 d .
C3 C -0.01039(13) 0.38393(15) 0.20898(11) 0.0244(5) Uani 1 1 d .
C4 C 0.00668(17) -0.04911(16) 0.29199(13) 0.0329(5) Uani 1 1 d .
C5 C 0.08066(18) -0.09130(17) 0.31241(13) 0.0367(6) Uani 1 1 d .
C6 C 0.0805(2) -0.17470(19) 0.33526(15) 0.0469(7) Uani 1 1 d .
H6A H 0.1296 -0.2045 0.3494 0.056 Uiso 1 1 calc R
C7 C 0.0106(2) -0.2146(2) 0.33769(16) 0.0531(8) Uani 1 1 d .
H7A H 0.0117 -0.2718 0.3534 0.064 Uiso 1 1 calc R
C8 C -0.0613(2) -0.1728(2) 0.31759(14) 0.0513(8) Uani 1 1 d .
H8A H -0.1091 -0.2018 0.3197 0.062 Uiso 1 1 calc R
C9 C -0.06563(18) -0.08819(18) 0.29390(13) 0.0381(6) Uani 1 1 d .
C10 C 0.15655(18) -0.0463(2) 0.31143(16) 0.0464(7) Uani 1 1 d .
H10A H 0.2017 -0.0852 0.3273 0.070 Uiso 1 1 calc R
H10B H 0.1623 0.0039 0.3406 0.070 Uiso 1 1 calc R
H10C H 0.1557 -0.0281 0.2658 0.070 Uiso 1 1 calc R
C11 C -0.14366(18) -0.0419(2) 0.27282(15) 0.0474(7) Uani 1 1 d .
H11A H -0.1406 0.0125 0.2969 0.071 Uiso 1 1 calc R
H11B H -0.1864 -0.0771 0.2829 0.071 Uiso 1 1 calc R
H11C H -0.1550 -0.0307 0.2248 0.071 Uiso 1 1 calc R
C12 C 0.17111(14) 0.20520(18) 0.09050(12) 0.0307(5) Uani 1 1 d .
C13 C 0.1847(2) 0.2641(2) 0.04382(17) 0.0502(8) Uani 1 1 d .
C14 C 0.2504(3) 0.2479(3) 0.01675(18) 0.0723(15) Uani 1 1 d .
H14A H 0.2624 0.2868 -0.0149 0.087 Uiso 1 1 calc R
C15 C 0.2984(2) 0.1771(3) 0.03465(19) 0.0725(13) Uani 1 1 d .
H15A H 0.3434 0.1684 0.0161 0.087 Uiso 1 1 calc R
C16 C 0.28141(18) 0.1206(3) 0.07831(17) 0.0595(10) Uani 1 1 d .
H16A H 0.3143 0.0716 0.0897 0.071 Uiso 1 1 calc R
C17 C 0.21735(16) 0.1318(2) 0.10718(13) 0.0410(6) Uani 1 1 d .
C18 C 0.1307(4) 0.3399(3) 0.0252(3) 0.1018(18) Uani 1 1 d .
H18A H 0.0890 0.3385 0.0503 0.153 Uiso 1 1 calc R
H18B H 0.1060 0.3382 -0.0226 0.153 Uiso 1 1 calc R
H18C H 0.1619 0.3927 0.0357 0.153 Uiso 1 1 calc R
C19 C 0.1955(3) 0.0665(3) 0.1539(2) 0.0815(13) Uani 1 1 d .
H19A H 0.2337 0.0190 0.1600 0.122 Uiso 1 1 calc R
H19B H 0.1416 0.0447 0.1350 0.122 Uiso 1 1 calc R
H19C H 0.1970 0.0934 0.1971 0.122 Uiso 1 1 calc R
C20 C -0.01496(15) 0.54417(16) 0.18560(12) 0.0285(5) Uani 1 1 d .
C21 C 0.05777(16) 0.58507(17) 0.18610(13) 0.0339(6) Uani 1 1 d .
C22 C 0.05780(18) 0.67365(18) 0.18032(14) 0.0405(6) Uani 1 1 d .
H22A H 0.1065 0.7029 0.1815 0.049 Uiso 1 1 calc R
C23 C -0.0114(2) 0.7189(2) 0.17292(17) 0.0476(7) Uani 1 1 d .
H23A H -0.0105 0.7795 0.1693 0.057 Uiso 1 1 calc R
C24 C -0.08296(19) 0.67733(19) 0.17063(16) 0.0478(7) Uani 1 1 d .
H24A H -0.1307 0.7100 0.1644 0.057 Uiso 1 1 calc R
C25 C -0.08686(16) 0.58886(18) 0.17726(13) 0.0355(6) Uani 1 1 d .
C26 C 0.13226(17) 0.5328(2) 0.1924(2) 0.0579(9) Uani 1 1 d .
H26A H 0.1774 0.5708 0.1920 0.087 Uiso 1 1 calc R
H26B H 0.1252 0.4927 0.1550 0.087 Uiso 1 1 calc R
H26C H 0.1428 0.5008 0.2344 0.087 Uiso 1 1 calc R
C27 C -0.16387(16) 0.5435(2) 0.17658(15) 0.0430(7) Uani 1 1 d .
H27A H -0.1539 0.4819 0.1821 0.064 Uiso 1 1 calc R
H27B H -0.2019 0.5541 0.1340 0.064 Uiso 1 1 calc R
H27C H -0.1860 0.5648 0.2132 0.064 Uiso 1 1 calc R
C28 C 0.17891(14) 0.27678(18) 0.32587(13) 0.0315(5) Uani 1 1 d .
C29 C 0.22777(18) 0.3166(3) 0.2820(2) 0.0789(14) Uani 1 1 d .
H29A H 0.2064 0.3733 0.2676 0.118 Uiso 1 1 calc R
H29B H 0.2253 0.2803 0.2429 0.118 Uiso 1 1 calc R
H29C H 0.2834 0.3220 0.3070 0.118 Uiso 1 1 calc R
C30 C 0.1807(2) 0.3299(4) 0.3875(3) 0.119(3) Uani 1 1 d .
H30A H 0.1483 0.3020 0.4146 0.178 Uiso 1 1 calc R
H30B H 0.1591 0.3869 0.3743 0.178 Uiso 1 1 calc R
H30C H 0.2360 0.3351 0.4135 0.178 Uiso 1 1 calc R
C31 C 0.21406(18) 0.1892(2) 0.3471(2) 0.0622(10) Uani 1 1 d .
H31A H 0.1840 0.1622 0.3764 0.093 Uiso 1 1 calc R
H31B H 0.2701 0.1955 0.3709 0.093 Uiso 1 1 calc R
H31C H 0.2108 0.1534 0.3075 0.093 Uiso 1 1 calc R
C32 C -0.04488(13) 0.28730(16) 0.37419(11) 0.0247(5) Uani 1 1 d .
C33 C -0.02532(15) 0.22075(18) 0.42154(12) 0.0308(5) Uani 1 1 d .
C34 C 0.01159(18) 0.24256(19) 0.48730(14) 0.0401(7) Uani 1 1 d .
H34A H 0.0246 0.1985 0.5197 0.048 Uiso 1 1 calc R
C35 C 0.02942(17) 0.3255(2) 0.50624(13) 0.0417(7) Uani 1 1 d .
H35A H 0.0556 0.3386 0.5510 0.050 Uiso 1 1 calc R
C36 C 0.00900(15) 0.39011(18) 0.45984(13) 0.0344(6) Uani 1 1 d .
H36A H 0.0212 0.4477 0.4732 0.041 Uiso 1 1 calc R
C37 C -0.02927(13) 0.37275(16) 0.39374(12) 0.0271(5) Uani 1 1 d .
C38 C -0.04377(16) 0.12750(17) 0.40596(13) 0.0331(5) Uani 1 1 d .
H38A H -0.0641 0.1217 0.3567 0.040 Uiso 1 1 calc R
C39 C 0.03076(17) 0.07178(19) 0.42717(14) 0.0407(6) Uani 1 1 d .
H39A H 0.0722 0.0925 0.4057 0.061 Uiso 1 1 calc R
H39B H 0.0174 0.0124 0.4138 0.061 Uiso 1 1 calc R
H39C H 0.0504 0.0746 0.4757 0.061 Uiso 1 1 calc R
C40 C -0.10890(18) 0.0942(2) 0.43987(15) 0.0448(7) Uani 1 1 d .
H40A H -0.1569 0.1296 0.4264 0.067 Uiso 1 1 calc R
H40B H -0.0892 0.0969 0.4884 0.067 Uiso 1 1 calc R
H40C H -0.1219 0.0348 0.4264 0.067 Uiso 1 1 calc R
C41 C -0.05625(15) 0.44784(16) 0.34770(12) 0.0321(5) Uani 1 1 d .
H41A H -0.0734 0.4253 0.3012 0.039 Uiso 1 1 calc R
C42 C 0.01059(19) 0.5129(2) 0.34926(14) 0.0452(7) Uani 1 1 d .
H42A H 0.0564 0.4842 0.3382 0.068 Uiso 1 1 calc R
H42B H 0.0268 0.5379 0.3939 0.068 Uiso 1 1 calc R
H42C H -0.0087 0.5582 0.3166 0.068 Uiso 1 1 calc R
C43 C -0.12823(18) 0.4927(2) 0.36481(15) 0.0464(7) Uani 1 1 d .
H43A H -0.1711 0.4510 0.3635 0.070 Uiso 1 1 calc R
H43B H -0.1473 0.5382 0.3323 0.070 Uiso 1 1 calc R
H43C H -0.1123 0.5175 0.4095 0.070 Uiso 1 1 calc R
C44 C -0.20989(14) 0.27559(18) 0.33953(13) 0.0319(5) Uani 1 1 d .
H44A H -0.1745 0.2896 0.3827 0.048 Uiso 1 1 calc R
H44B H -0.2400 0.2236 0.3438 0.048 Uiso 1 1 calc R
H44C H -0.2471 0.3230 0.3250 0.048 Uiso 1 1 calc R
C45 C -0.16030(14) 0.26103(14) 0.28841(12) 0.0245(5) Uani 1 1 d .
C46 C -0.20645(15) 0.24005(17) 0.22476(14) 0.0329(6) Uani 1 1 d .
H46A H -0.2620 0.2361 0.2229 0.039 Uiso 1 1 calc R
C47 C -0.18725(15) 0.2238(2) 0.16347(13) 0.0351(6) Uani 1 1 d .
C48 C -0.25952(18) 0.2052(3) 0.10707(17) 0.0741(13) Uani 1 1 d .
H48A H -0.2420 0.1944 0.0659 0.111 Uiso 1 1 calc R
H48B H -0.2956 0.2546 0.1007 0.111 Uiso 1 1 calc R
H48C H -0.2876 0.1548 0.1182 0.111 Uiso 1 1 calc R
C49 C -0.10722(13) 0.20768(16) 0.08478(11) 0.0268(5) Uani 1 1 d .
C50 C -0.09858(14) 0.12307(17) 0.06381(12) 0.0307(5) Uani 1 1 d .
C51 C -0.08440(15) 0.10920(18) 0.00047(13) 0.0341(6) Uani 1 1 d .
H51A H -0.0773 0.0524 -0.0134 0.041 Uiso 1 1 calc R
C52 C -0.08051(16) 0.17572(18) -0.04180(13) 0.0358(6) Uani 1 1 d .
H52A H -0.0695 0.1654 -0.0841 0.043 Uiso 1 1 calc R
C53 C -0.09284(18) 0.25829(18) -0.02199(13) 0.0381(6) Uani 1 1 d .
H53A H -0.0913 0.3043 -0.0517 0.046 Uiso 1 1 calc R
C54 C -0.10745(15) 0.27581(18) 0.04026(12) 0.0334(6) Uani 1 1 d .
C55 C -0.10697(19) 0.04537(19) 0.10531(14) 0.0446(7) Uani 1 1 d .
H55A H -0.1148 0.0657 0.1493 0.054 Uiso 1 1 calc R
C56 C -0.0317(3) -0.0097(2) 0.11830(18) 0.0767(14) Uani 1 1 d .
H56A H 0.0146 0.0250 0.1396 0.115 Uiso 1 1 calc R
H56B H -0.0239 -0.0323 0.0760 0.115 Uiso 1 1 calc R
H56C H -0.0375 -0.0574 0.1477 0.115 Uiso 1 1 calc R
C57 C -0.1800(3) -0.0083(3) 0.07210(19) 0.0953(19) Uani 1 1 d .
H57A H -0.2279 0.0276 0.0641 0.143 Uiso 1 1 calc R
H57B H -0.1860 -0.0559 0.1014 0.143 Uiso 1 1 calc R
H57C H -0.1727 -0.0307 0.0296 0.143 Uiso 1 1 calc R
C58 C -0.1257(2) 0.3680(2) 0.05646(14) 0.0499(8) Uani 1 1 d .
H58A H -0.1253 0.3713 0.1049 0.060 Uiso 1 1 calc R
C59 C -0.0631(3) 0.4303(2) 0.04251(17) 0.0807(14) Uani 1 1 d .
H59A H -0.0101 0.4134 0.0683 0.121 Uiso 1 1 calc R
H59B H -0.0752 0.4883 0.0554 0.121 Uiso 1 1 calc R
H59C H -0.0638 0.4294 -0.0051 0.121 Uiso 1 1 calc R
C60 C -0.2084(3) 0.3953(3) 0.0164(2) 0.112(2) Uani 1 1 d .
H60A H -0.2488 0.3557 0.0253 0.168 Uiso 1 1 calc R
H60B H -0.2093 0.3944 -0.0313 0.168 Uiso 1 1 calc R
H60C H -0.2200 0.4533 0.0295 0.168 Uiso 1 1 calc R

loop_
_atom_site_aniso_label
_atom_site_aniso_U_11
_atom_site_aniso_U_22
_atom_site_aniso_U_33
_atom_site_aniso_U_23
_atom_site_aniso_U_13
_atom_site_aniso_U_12
Nb1 0.01753(12) 0.02298(13) 0.02297(12) 0.00052(7) 0.00888(8) 0.00221(6)
N1 0.0300(11) 0.0280(13) 0.0421(12) 0.0018(9) 0.0130(9) 0.0021(8)
N2 0.0265(11) 0.0701(17) 0.0367(12) -0.0127(12) 0.0143(10) -0.0004(11)
N3 0.0247(10) 0.0305(13) 0.0334(11) 0.0039(9) 0.0052(8) -0.0030(8)
N4 0.0217(10) 0.0277(11) 0.0284(10) 0.0023(8) 0.0078(8) 0.0049(7)
N5 0.0214(9) 0.0237(10) 0.0214(9) 0.0028(7) 0.0094(7) 0.0012(7)
N6 0.0239(10) 0.0310(11) 0.0263(10) -0.0050(9) 0.0099(8) 0.0018(8)
C1 0.0227(12) 0.0320(15) 0.0342(13) -0.0002(10) 0.0128(10) 0.0017(9)
C2 0.0246(12) 0.0395(14) 0.0272(12) -0.0012(11) 0.0111(10) 0.0022(10)
C3 0.0200(10) 0.0297(14) 0.0244(11) 0.0012(10) 0.0069(8) -0.0015(8)
C4 0.0478(15) 0.0256(13) 0.0308(12) -0.0012(10) 0.0201(11) -0.0025(10)
C5 0.0544(17) 0.0301(14) 0.0304(13) 0.0024(11) 0.0198(12) 0.0078(11)
C6 0.071(2) 0.0323(16) 0.0398(15) 0.0044(12) 0.0178(14) 0.0060(13)
C7 0.083(2) 0.0329(17) 0.0430(17) 0.0084(14) 0.0142(16) -0.0038(15)
C8 0.079(2) 0.0444(18) 0.0357(15) -0.0037(13) 0.0232(14) -0.0290(16)
C9 0.0524(16) 0.0370(15) 0.0289(13) -0.0042(11) 0.0176(11) -0.0094(12)
C10 0.0467(17) 0.0426(17) 0.0567(18) 0.0098(14) 0.0255(14) 0.0152(12)
C11 0.0450(17) 0.0529(19) 0.0486(17) -0.0075(14) 0.0196(13) -0.0147(13)
C12 0.0264(12) 0.0436(15) 0.0262(12) -0.0042(11) 0.0142(9) 0.0015(10)
C13 0.066(2) 0.0484(19) 0.0397(17) 0.0026(13) 0.0194(15) -0.0076(15)
C14 0.095(4) 0.088(3) 0.049(2) -0.0145(19) 0.049(2) -0.049(3)
C15 0.0340(16) 0.130(4) 0.062(2) -0.048(3) 0.0288(16) -0.019(2)
C16 0.0336(15) 0.093(3) 0.0497(18) -0.0228(19) 0.0059(14) 0.0191(16)
C17 0.0362(14) 0.0539(18) 0.0319(13) -0.0025(12) 0.0058(11) 0.0091(12)
C18 0.168(6) 0.053(3) 0.089(3) 0.021(2) 0.037(3) 0.027(3)
C19 0.105(3) 0.074(3) 0.066(2) 0.029(2) 0.019(2) 0.018(2)
C20 0.0343(13) 0.0243(13) 0.0278(12) 0.0049(9) 0.0087(10) 0.0003(9)
C21 0.0372(14) 0.0327(14) 0.0327(13) 0.0058(11) 0.0099(10) -0.0056(11)
C22 0.0488(16) 0.0356(15) 0.0430(15) -0.0008(12) 0.0223(12) -0.0087(12)
C23 0.063(2) 0.0270(15) 0.0605(19) 0.0039(14) 0.0290(16) -0.0005(13)
C24 0.0492(17) 0.0358(16) 0.065(2) 0.0043(14) 0.0263(15) 0.0140(12)
C25 0.0362(14) 0.0376(15) 0.0360(14) 0.0019(11) 0.0152(11) 0.0055(11)
C26 0.0297(14) 0.052(2) 0.090(3) 0.0179(18) 0.0098(15) -0.0043(13)
C27 0.0318(14) 0.0455(17) 0.0526(17) 0.0041(13) 0.0116(12) 0.0069(11)
C28 0.0191(11) 0.0357(14) 0.0398(14) -0.0025(12) 0.0068(10) 0.0030(10)
C29 0.0278(15) 0.104(3) 0.096(3) 0.059(3) -0.0040(17) -0.0183(17)
C30 0.0288(17) 0.188(6) 0.129(4) -0.122(4) -0.003(2) 0.010(2)
C31 0.0301(15) 0.059(2) 0.086(3) 0.0231(19) -0.0102(16) 0.0037(13)
C32 0.0211(11) 0.0323(13) 0.0230(11) -0.0025(10) 0.0102(9) 0.0016(9)
C33 0.0306(13) 0.0394(14) 0.0248(12) 0.0025(11) 0.0110(10) 0.0031(10)
C34 0.0464(16) 0.0460(18) 0.0267(13) 0.0038(11) 0.0061(12) 0.0074(12)
C35 0.0422(15) 0.0534(18) 0.0265(13) -0.0053(12) 0.0019(11) 0.0087(12)
C36 0.0323(13) 0.0395(15) 0.0321(13) -0.0098(11) 0.0086(10) 0.0024(10)
C37 0.0213(11) 0.0347(14) 0.0278(12) -0.0023(10) 0.0107(9) 0.0048(9)
C38 0.0390(14) 0.0345(14) 0.0271(12) 0.0068(10) 0.0103(10) 0.0030(10)
C39 0.0462(16) 0.0427(16) 0.0333(13) 0.0034(12) 0.0096(11) 0.0076(12)
C40 0.0488(17) 0.0446(17) 0.0453(16) 0.0136(13) 0.0200(13) 0.0019(13)
C41 0.0385(14) 0.0296(14) 0.0291(12) -0.0048(10) 0.0097(10) 0.0050(10)
C42 0.0603(19) 0.0397(17) 0.0366(15) -0.0087(12) 0.0136(13) -0.0141(13)
C43 0.0489(17) 0.0447(18) 0.0442(16) -0.0073(13) 0.0080(13) 0.0197(13)
C44 0.0247(12) 0.0424(14) 0.0328(13) -0.0037(11) 0.0151(10) -0.0015(10)
C45 0.0240(12) 0.0252(12) 0.0276(12) -0.0005(9) 0.0127(9) 0.0004(8)
C46 0.0185(11) 0.0446(16) 0.0379(14) -0.0112(11) 0.0113(10) -0.0011(9)
C47 0.0214(12) 0.0515(16) 0.0335(13) -0.0140(12) 0.0087(10) -0.0006(11)
C48 0.0265(15) 0.148(4) 0.0498(19) -0.048(2) 0.0128(14) -0.0113(19)
C49 0.0211(11) 0.0355(14) 0.0243(11) -0.0063(10) 0.0064(9) 0.0007(9)
C50 0.0291(12) 0.0374(14) 0.0288(12) -0.0084(11) 0.0135(10) -0.0028(10)
C51 0.0353(13) 0.0389(15) 0.0319(13) -0.0083(11) 0.0154(10) 0.0007(10)
C52 0.0404(14) 0.0427(16) 0.0259(12) -0.0023(11) 0.0108(10) 0.0049(11)
C53 0.0478(16) 0.0407(16) 0.0246(13) 0.0020(11) 0.0059(11) 0.0079(11)
C54 0.0330(13) 0.0381(15) 0.0263(12) -0.0033(11) 0.0016(10) 0.0055(10)
C55 0.070(2) 0.0365(16) 0.0384(15) -0.0127(12) 0.0345(14) -0.0148(13)
C56 0.157(4) 0.042(2) 0.053(2) 0.0156(16) 0.069(2) 0.039(2)
C57 0.148(4) 0.098(3) 0.056(2) -0.035(2) 0.057(3) -0.091(3)
C58 0.068(2) 0.0422(17) 0.0310(14) -0.0060(13) -0.0047(13) 0.0231(15)
C59 0.180(5) 0.0344(19) 0.0358(17) 0.0042(14) 0.042(2) -0.005(2)
C60 0.131(4) 0.092(3) 0.075(3) -0.045(3) -0.054(3) 0.081(3)

loop_
_atom_type_symbol
_atom_type_description
_atom_type_scat_dispersion_real
_atom_type_scat_dispersion_imag
_atom_type_scat_source
C C 0.0181 0.0091 'International Tables Vol C Tables 4.2.6.8 and 6.1.1.4'
H H 0.0000 0.0000 'International Tables Vol C Tables 4.2.6.8 and 6.1.1.4'
N N 0.0311 0.0180 'International Tables Vol C Tables 4.2.6.8 and 6.1.1.4'
Nb Nb -0.1121 2.4826 'International Tables Vol C Tables 4.2.6.8 and 6.1.1.4'

loop_
_geom_angle_atom_site_label_1
_geom_angle_atom_site_label_2
_geom_angle_atom_site_label_3
_geom_angle
N4 Nb1 C2 85.96(9)
N4 Nb1 C3 91.47(8)
C2 Nb1 C3 89.59(9)
N4 Nb1 C1 92.57(9)
C2 Nb1 C1 91.73(9)
C3 Nb1 C1 175.83(8)
N4 Nb1 N5 102.27(8)
C2 Nb1 N5 171.74(8)
C3 Nb1 N5 89.63(7)
C1 Nb1 N5 88.50(8)
N4 Nb1 N6 171.30(8)
C2 Nb1 N6 85.39(8)
C3 Nb1 N6 87.54(8)
C1 Nb1 N6 88.62(8)
N5 Nb1 N6 86.36(7)
C1 N1 C4 174.9(2)
C2 N2 C12 169.8(3)
C3 N3 C20 175.8(2)
C28 N4 Nb1 173.21(18)
C45 N5 C32 117.27(19)
C45 N5 Nb1 125.56(16)
C32 N5 Nb1 117.17(13)
C47 N6 C49 117.4(2)
C47 N6 Nb1 123.26(17)
C49 N6 Nb1 119.29(14)
N1 C1 Nb1 178.2(2)
N2 C2 Nb1 169.6(2)
N3 C3 Nb1 177.5(2)
N1 C4 C9 118.7(2)
N1 C4 C5 118.8(2)
C9 C4 C5 122.5(2)
C6 C5 C4 117.9(3)
C6 C5 C10 121.4(3)
C4 C5 C10 120.7(2)
C7 C6 C5 120.9(3)
C7 C6 H6A 119.5
C5 C6 H6A 119.5
C6 C7 C8 120.7(3)
C6 C7 H7A 119.7
C8 C7 H7A 119.7
C7 C8 C9 121.6(3)
C7 C8 H8A 119.2
C9 C8 H8A 119.2
C4 C9 C8 116.5(3)
C4 C9 C11 121.7(3)
C8 C9 C11 121.8(3)
C5 C10 H10A 109.5
C5 C10 H10B 109.5
H10A C10 H10B 109.5
C5 C10 H10C 109.5
H10A C10 H10C 109.5
H10B C10 H10C 109.5
C9 C11 H11A 109.5
C9 C11 H11B 109.5
H11A C11 H11B 109.5
C9 C11 H11C 109.5
H11A C11 H11C 109.5
H11B C11 H11C 109.5
C13 C12 C17 122.5(3)
C13 C12 N2 119.2(3)
C17 C12 N2 118.3(3)
C12 C13 C14 116.1(3)
C12 C13 C18 120.4(3)
C14 C13 C18 123.5(4)
C15 C14 C13 121.9(3)
C15 C14 H14A 119.0
C13 C14 H14A 119.0
C16 C15 C14 119.9(3)
C16 C15 H15A 120.1
C14 C15 H15A 120.1
C15 C16 C17 121.8(4)
C15 C16 H16A 119.1
C17 C16 H16A 119.1
C16 C17 C12 117.7(3)
C16 C17 C19 122.2(3)
C12 C17 C19 120.1(3)
C13 C18 H18A 109.5
C13 C18 H18B 109.5
H18A C18 H18B 109.5
C13 C18 H18C 109.5
H18A C18 H18C 109.5
H18B C18 H18C 109.5
C17 C19 H19A 109.5
C17 C19 H19B 109.5
H19A C19 H19B 109.5
C17 C19 H19C 109.5
H19A C19 H19C 109.5
H19B C19 H19C 109.5
N3 C20 C25 119.9(2)
N3 C20 C21 117.6(2)
C25 C20 C21 122.4(2)
C22 C21 C20 118.1(3)
C22 C21 C26 122.2(3)
C20 C21 C26 119.7(2)
C23 C22 C21 120.6(3)
C23 C22 H22A 119.7
C21 C22 H22A 119.7
C22 C23 C24 120.5(3)
C22 C23 H23A 119.8
C24 C23 H23A 119.8
C23 C24 C25 121.7(3)
C23 C24 H24A 119.1
C25 C24 H24A 119.1
C24 C25 C20 116.6(3)
C24 C25 C27 122.1(3)
C20 C25 C27 121.4(2)
C21 C26 H26A 109.5
C21 C26 H26B 109.5
H26A C26 H26B 109.5
C21 C26 H26C 109.5
H26A C26 H26C 109.5
H26B C26 H26C 109.5
C25 C27 H27A 109.5
C25 C27 H27B 109.5
H27A C27 H27B 109.5
C25 C27 H27C 109.5
H27A C27 H27C 109.5
H27B C27 H27C 109.5
N4 C28 C29 110.7(2)
N4 C28 C30 110.0(2)
C29 C28 C30 111.9(4)
N4 C28 C31 107.5(2)
C29 C28 C31 107.7(3)
C30 C28 C31 108.9(3)
C28 C29 H29A 109.5
C28 C29 H29B 109.5
H29A C29 H29B 109.5
C28 C29 H29C 109.5
H29A C29 H29C 109.5
H29B C29 H29C 109.5
C28 C30 H30A 109.5
C28 C30 H30B 109.5
H30A C30 H30B 109.5
C28 C30 H30C 109.5
H30A C30 H30C 109.5
H30B C30 H30C 109.5
C28 C31 H31A 109.5
C28 C31 H31B 109.5
H31A C31 H31B 109.5
C28 C31 H31C 109.5
H31A C31 H31C 109.5
H31B C31 H31C 109.5
C37 C32 C33 120.2(2)
C37 C32 N5 120.2(2)
C33 C32 N5 119.6(2)
C34 C33 C32 118.2(2)
C34 C33 C38 117.8(2)
C32 C33 C38 124.0(2)
C35 C34 C33 121.9(3)
C35 C34 H34A 119.1
C33 C34 H34A 119.1
C34 C35 C36 119.4(2)
C34 C35 H35A 120.3
C36 C35 H35A 120.3
C35 C36 C37 121.5(3)
C35 C36 H36A 119.3
C37 C36 H36A 119.3
C36 C37 C32 118.7(2)
C36 C37 C41 117.9(2)
C32 C37 C41 123.2(2)
C33 C38 C39 111.6(2)
C33 C38 C40 111.6(2)
C39 C38 C40 109.1(2)
C33 C38 H38A 108.1
C39 C38 H38A 108.1
C40 C38 H38A 108.1
C38 C39 H39A 109.5
C38 C39 H39B 109.5
H39A C39 H39B 109.5
C38 C39 H39C 109.5
H39A C39 H39C 109.5
H39B C39 H39C 109.5
C38 C40 H40A 109.5
C38 C40 H40B 109.5
H40A C40 H40B 109.5
C38 C40 H40C 109.5
H40A C40 H40C 109.5
H40B C40 H40C 109.5
C37 C41 C42 112.5(2)
C37 C41 C43 110.9(2)
C42 C41 C43 109.6(2)
C37 C41 H41A 107.9
C42 C41 H41A 107.9
C43 C41 H41A 107.9
C41 C42 H42A 109.5
C41 C42 H42B 109.5
H42A C42 H42B 109.5
C41 C42 H42C 109.5
H42A C42 H42C 109.5
H42B C42 H42C 109.5
C41 C43 H43A 109.5
C41 C43 H43B 109.5
H43A C43 H43B 109.5
C41 C43 H43C 109.5
H43A C43 H43C 109.5
H43B C43 H43C 109.5
C45 C44 H44A 109.5
C45 C44 H44B 109.5
H44A C44 H44B 109.5
C45 C44 H44C 109.5
H44A C44 H44C 109.5
H44B C44 H44C 109.5
N5 C45 C46 125.6(2)
N5 C45 C44 121.1(2)
C46 C45 C44 113.4(2)
C47 C46 C45 133.1(2)
C47 C46 H46A 113.4
C45 C46 H46A 113.4
N6 C47 C46 126.0(2)
N6 C47 C48 120.3(2)
C46 C47 C48 113.7(2)
C47 C48 H48A 109.5
C47 C48 H48B 109.5
H48A C48 H48B 109.5
C47 C48 H48C 109.5
H48A C48 H48C 109.5
H48B C48 H48C 109.5
C54 C49 C50 119.6(2)
C54 C49 N6 120.3(2)
C50 C49 N6 120.1(2)
C51 C50 C49 119.0(2)
C51 C50 C55 117.7(2)
C49 C50 C55 123.3(2)
C52 C51 C50 121.5(3)
C52 C51 H51A 119.3
C50 C51 H51A 119.3
C51 C52 C53 119.1(2)
C51 C52 H52A 120.5
C53 C52 H52A 120.5
C52 C53 C54 121.9(3)
C52 C53 H53A 119.0
C54 C53 H53A 119.0
C53 C54 C49 118.7(2)
C53 C54 C58 118.5(3)
C49 C54 C58 122.7(2)
C50 C55 C56 111.3(2)
C50 C55 C57 111.3(3)
C56 C55 C57 110.1(3)
C50 C55 H55A 108.0
C56 C55 H55A 108.0
C57 C55 H55A 108.0
C55 C56 H56A 109.5
C55 C56 H56B 109.5
H56A C56 H56B 109.5
C55 C56 H56C 109.5
H56A C56 H56C 109.5
H56B C56 H56C 109.5
C55 C57 H57A 109.5
C55 C57 H57B 109.5
H57A C57 H57B 109.5
C55 C57 H57C 109.5
H57A C57 H57C 109.5
H57B C57 H57C 109.5
C54 C58 C59 111.8(3)
C54 C58 C60 110.9(3)
C59 C58 C60 109.1(4)
C54 C58 H58A 108.3
C59 C58 H58A 108.3
C60 C58 H58A 108.3
C58 C59 H59A 109.5
C58 C59 H59B 109.5
H59A C59 H59B 109.5
C58 C59 H59C 109.5
H59A C59 H59C 109.5
H59B C59 H59C 109.5
C58 C60 H60A 109.5
C58 C60 H60B 109.5
H60A C60 H60B 109.5
C58 C60 H60C 109.5
H60A C60 H60C 109.5
H60B C60 H60C 109.5

loop_
_geom_bond_atom_site_label_1
_geom_bond_atom_site_label_2
_geom_bond_distance
Nb1 N4 1.797(2)
Nb1 C2 2.183(2)
Nb1 C3 2.203(2)
Nb1 C1 2.216(3)
Nb1 N5 2.2707(18)
Nb1 N6 2.326(2)
N1 C1 1.173(3)
N1 C4 1.388(3)
N2 C2 1.165(3)
N2 C12 1.395(3)
N3 C3 1.163(3)
N3 C20 1.388(3)
N4 C28 1.439(3)
N5 C45 1.318(3)
N5 C32 1.455(3)
N6 C47 1.332(3)
N6 C49 1.446(3)
C4 C9 1.396(4)
C4 C5 1.409(4)
C5 C6 1.387(4)
C5 C10 1.488(4)
C6 C7 1.366(5)
C6 H6A 0.9500
C7 C8 1.374(5)
C7 H7A 0.9500
C8 C9 1.406(4)
C8 H8A 0.9500
C9 C11 1.499(4)
C10 H10A 0.9800
C10 H10B 0.9800
C10 H10C 0.9800
C11 H11A 0.9800
C11 H11B 0.9800
C11 H11C 0.9800
C12 C13 1.392(4)
C12 C17 1.394(4)
C13 C14 1.397(5)
C13 C18 1.500(5)
C14 C15 1.379(6)
C14 H14A 0.9500
C15 C16 1.342(6)
C15 H15A 0.9500
C16 C17 1.381(4)
C16 H16A 0.9500
C17 C19 1.511(5)
C18 H18A 0.9800
C18 H18B 0.9800
C18 H18C 0.9800
C19 H19A 0.9800
C19 H19B 0.9800
C19 H19C 0.9800
C20 C25 1.397(3)
C20 C21 1.404(3)
C21 C22 1.390(4)
C21 C26 1.501(4)
C22 C23 1.364(4)
C22 H22A 0.9500
C23 C24 1.384(4)
C23 H23A 0.9500
C24 C25 1.393(4)
C24 H24A 0.9500
C25 C27 1.501(4)
C26 H26A 0.9800
C26 H26B 0.9800
C26 H26C 0.9800
C27 H27A 0.9800
C27 H27B 0.9800
C27 H27C 0.9800
C28 C29 1.506(4)
C28 C30 1.513(4)
C28 C31 1.519(4)
C29 H29A 0.9800
C29 H29B 0.9800
C29 H29C 0.9800
C30 H30A 0.9800
C30 H30B 0.9800
C30 H30C 0.9800
C31 H31A 0.9800
C31 H31B 0.9800
C31 H31C 0.9800
C32 C37 1.403(4)
C32 C33 1.413(4)
C33 C34 1.400(4)
C33 C38 1.511(4)
C34 C35 1.369(4)
C34 H34A 0.9500
C35 C36 1.379(4)
C35 H35A 0.9500
C36 C37 1.396(3)
C36 H36A 0.9500
C37 C41 1.514(4)
C38 C39 1.528(4)
C38 C40 1.544(4)
C38 H38A 1.0000
C39 H39A 0.9800
C39 H39B 0.9800
C39 H39C 0.9800
C40 H40A 0.9800
C40 H40B 0.9800
C40 H40C 0.9800
C41 C42 1.530(4)
C41 C43 1.535(3)
C41 H41A 1.0000
C42 H42A 0.9800
C42 H42B 0.9800
C42 H42C 0.9800
C43 H43A 0.9800
C43 H43B 0.9800
C43 H43C 0.9800
C44 C45 1.521(3)
C44 H44A 0.9800
C44 H44B 0.9800
C44 H44C 0.9800
C45 C46 1.406(4)
C46 C47 1.403(4)
C46 H46A 0.9500
C47 C48 1.521(4)
C48 H48A 0.9800
C48 H48B 0.9800
C48 H48C 0.9800
C49 C54 1.406(4)
C49 C50 1.410(4)
C50 C51 1.401(3)
C50 C55 1.512(4)
C51 C52 1.369(4)
C51 H51A 0.9500
C52 C53 1.385(4)
C52 H52A 0.9500
C53 C54 1.393(4)
C53 H53A 0.9500
C54 C58 1.528(4)
C55 C56 1.527(5)
C55 C57 1.533(4)
C55 H55A 1.0000
C56 H56A 0.9800
C56 H56B 0.9800
C56 H56C 0.9800
C57 H57A 0.9800
C57 H57B 0.9800
C57 H57C 0.9800
C58 C59 1.529(6)
C58 C60 1.532(5)
C58 H58A 1.0000
C59 H59A 0.9800
C59 H59B 0.9800
C59 H59C 0.9800
C60 H60A 0.9800
C60 H60B 0.9800
C60 H60C 0.9800

loop_
_geom_torsion_atom_site_label_1
_geom_torsion_atom_site_label_2
_geom_torsion_atom_site_label_3
_geom_torsion_atom_site_label_4
_geom_torsion
C2 Nb1 N4 C28 4.8(15)
C3 Nb1 N4 C28 -84.7(15)
C1 Nb1 N4 C28 96.3(15)
N5 Nb1 N4 C28 -174.7(15)
N6 Nb1 N4 C28 -1.4(19)
N4 Nb1 N5 C45 179.86(19)
C2 Nb1 N5 C45 3.9(7)
C3 Nb1 N5 C45 88.43(19)
C1 Nb1 N5 C45 -87.83(19)
N6 Nb1 N5 C45 0.87(19)
N4 Nb1 N5 C32 0.02(17)
C2 Nb1 N5 C32 -176.0(5)
C3 Nb1 N5 C32 -91.41(17)
C1 Nb1 N5 C32 92.33(17)
N6 Nb1 N5 C32 -178.97(17)
N4 Nb1 N6 C47 -176.3(5)
C2 Nb1 N6 C47 177.5(2)
C3 Nb1 N6 C47 -92.7(2)
C1 Nb1 N6 C47 85.7(2)
N5 Nb1 N6 C47 -2.9(2)
N4 Nb1 N6 C49 5.1(6)
C2 Nb1 N6 C49 -1.05(19)
C3 Nb1 N6 C49 88.74(18)
C1 Nb1 N6 C49 -92.89(18)
N5 Nb1 N6 C49 178.52(18)
C4 N1 C1 Nb1 95(7)
N4 Nb1 C1 N1 -8(7)
C2 Nb1 C1 N1 79(7)
C3 Nb1 C1 N1 -173(100)
N5 Nb1 C1 N1 -110(7)
N6 Nb1 C1 N1 164(7)
C12 N2 C2 Nb1 42(3)
N4 Nb1 C2 N2 -8.4(14)
C3 Nb1 C2 N2 83.1(14)
C1 Nb1 C2 N2 -100.8(14)
N5 Nb1 C2 N2 167.7(11)
N6 Nb1 C2 N2 170.7(14)
C20 N3 C3 Nb1 -61(7)
N4 Nb1 C3 N3 16(5)
C2 Nb1 C3 N3 -70(5)
C1 Nb1 C3 N3 -179(100)
N5 Nb1 C3 N3 118(5)
N6 Nb1 C3 N3 -156(5)
C1 N1 C4 C9 61(3)
C1 N1 C4 C5 -116(3)
N1 C4 C5 C6 177.3(2)
C9 C4 C5 C6 -0.2(4)
N1 C4 C5 C10 -0.7(4)
C9 C4 C5 C10 -178.2(3)
C4 C5 C6 C7 0.2(4)
C10 C5 C6 C7 178.2(3)
C5 C6 C7 C8 -0.1(5)
C6 C7 C8 C9 0.1(5)
N1 C4 C9 C8 -177.4(2)
C5 C4 C9 C8 0.1(4)
N1 C4 C9 C11 1.7(4)
C5 C4 C9 C11 179.2(3)
C7 C8 C9 C4 0.0(4)
C7 C8 C9 C11 -179.1(3)
C2 N2 C12 C13 -142.7(17)
C2 N2 C12 C17 37.3(19)
C17 C12 C13 C14 -3.2(5)
N2 C12 C13 C14 176.9(3)
C17 C12 C13 C18 177.0(4)
N2 C12 C13 C18 -2.9(5)
C12 C13 C14 C15 0.8(5)
C18 C13 C14 C15 -179.4(4)
C13 C14 C15 C16 1.3(6)
C14 C15 C16 C17 -1.1(5)
C15 C16 C17 C12 -1.2(5)
C15 C16 C17 C19 177.1(4)
C13 C12 C17 C16 3.5(4)
N2 C12 C17 C16 -176.6(3)
C13 C12 C17 C19 -174.9(3)
N2 C12 C17 C19 5.0(4)
C3 N3 C20 C25 -99(3)
C3 N3 C20 C21 79(3)
N3 C20 C21 C22 -175.6(2)
C25 C20 C21 C22 2.2(4)
N3 C20 C21 C26 4.7(4)
C25 C20 C21 C26 -177.5(3)
C20 C21 C22 C23 -1.4(4)
C26 C21 C22 C23 178.3(3)
C21 C22 C23 C24 -0.4(5)
C22 C23 C24 C25 1.5(5)
C23 C24 C25 C20 -0.7(5)
C23 C24 C25 C27 178.4(3)
N3 C20 C25 C24 176.6(2)
C21 C20 C25 C24 -1.2(4)
N3 C20 C25 C27 -2.5(4)
C21 C20 C25 C27 179.7(2)
Nb1 N4 C28 C29 28.7(16)
Nb1 N4 C28 C30 152.9(14)
Nb1 N4 C28 C31 -88.7(15)
C45 N5 C32 C37 -91.8(3)
Nb1 N5 C32 C37 88.1(2)
C45 N5 C32 C33 87.8(3)
Nb1 N5 C32 C33 -92.3(2)
C37 C32 C33 C34 -1.7(4)
N5 C32 C33 C34 178.7(2)
C37 C32 C33 C38 176.7(2)
N5 C32 C33 C38 -3.0(3)
C32 C33 C34 C35 -0.6(4)
C38 C33 C34 C35 -179.0(3)
C33 C34 C35 C36 1.5(4)
C34 C35 C36 C37 -0.3(4)
C35 C36 C37 C32 -1.9(4)
C35 C36 C37 C41 174.5(2)
C33 C32 C37 C36 2.8(3)
N5 C32 C37 C36 -177.5(2)
C33 C32 C37 C41 -173.4(2)
N5 C32 C37 C41 6.2(3)
C34 C33 C38 C39 -55.0(3)
C32 C33 C38 C39 126.7(3)
C34 C33 C38 C40 67.4(3)
C32 C33 C38 C40 -110.9(3)
C36 C37 C41 C42 51.3(3)
C32 C37 C41 C42 -132.4(2)
C36 C37 C41 C43 -71.8(3)
C32 C37 C41 C43 104.4(3)
C32 N5 C45 C46 -178.6(2)
Nb1 N5 C45 C46 1.6(3)
C32 N5 C45 C44 0.0(3)
Nb1 N5 C45 C44 -179.86(17)
N5 C45 C46 C47 -3.2(5)
C44 C45 C46 C47 178.1(3)
C49 N6 C47 C46 -178.6(3)
Nb1 N6 C47 C46 2.8(4)
C49 N6 C47 C48 0.7(4)
Nb1 N6 C47 C48 -177.9(3)
C45 C46 C47 N6 0.6(5)
C45 C46 C47 C48 -178.8(3)
C47 N6 C49 C54 92.1(3)
Nb1 N6 C49 C54 -89.3(2)
C47 N6 C49 C50 -89.2(3)
Nb1 N6 C49 C50 89.5(2)
C54 C49 C50 C51 4.7(4)
N6 C49 C50 C51 -174.0(2)
C54 C49 C50 C55 -172.8(2)
N6 C49 C50 C55 8.4(4)
C49 C50 C51 C52 -1.4(4)
C55 C50 C51 C52 176.3(3)
C50 C51 C52 C53 -1.6(4)
C51 C52 C53 C54 1.4(4)
C52 C53 C54 C49 1.9(4)
C52 C53 C54 C58 -176.2(3)
C50 C49 C54 C53 -4.9(4)
N6 C49 C54 C53 173.8(2)
C50 C49 C54 C58 173.1(3)
N6 C49 C54 C58 -8.2(4)
C51 C50 C55 C56 59.6(3)
C49 C50 C55 C56 -122.8(3)
C51 C50 C55 C57 -63.6(4)
C49 C50 C55 C57 114.0(3)
C53 C54 C58 C59 -51.2(4)
C49 C54 C58 C59 130.8(3)
C53 C54 C58 C60 70.9(4)
C49 C54 C58 C60 -107.1(4)
